data_2002705
loop_
_publ_author_name
'Mueller-Buschbaum, Hk'
'Szillat, H'

_publ_section_title
;
Synthese und Kristallstruktur von Cu Eu Mo2 O8 und Cu Ho Mo2 O8
;
_journal_name_full 'Journal of Alloys Compd.'
_journal_page_first 231
_journal_page_last 235
_journal_paper_doi 10.1016/0925-8388(94)90096-5
_journal_volume 204
_journal_year 1994
_chemical_formula_structural 'Cu Ho (Mo O4)2'
_chemical_formula_sum 'Cu Ho Mo2 O8'
_chemical_name_systematic 'Copper(I) holmium bis(molybdate)'
_space_group_IT_number 61
_symmetry_cell_setting orthorhombic
_symmetry_Int_Tables_number 61
_symmetry_space_group_name_Hall '-P 2ac 2ab'
_symmetry_space_group_name_H-M 'P b c a'
_cell_angle_alpha 90
_cell_angle_beta 90
_cell_angle_gamma 90
_cell_formula_units_Z 8
_cell_length_a 10.1677(13)
_cell_length_b 9.6958(31)
_cell_length_c 14.5468(26)
_cell_volume 1434.1
_refine_ls_R_factor_all 0.035
_cod_database_code 2002705

loop_
_symmetry_equiv_pos_as_xyz
x,y,z
1/2+x,1/2-y,-z
-x,1/2+y,1/2-z
1/2-x,-y,1/2+z
-x,-y,-z
1/2-x,1/2+y,z
x,1/2-y,1/2+z
1/2+x,y,1/2-z

loop_
_atom_site_aniso_label
_atom_site_aniso_U_11
_atom_site_aniso_U_12
_atom_site_aniso_U_13
_atom_site_aniso_U_22
_atom_site_aniso_U_23
_atom_site_aniso_U_33
Mo1 0.0082(4) -0.0003(4) -0.0006(5) 0.0099(4) -0.0001(5) 0.0112(5)
Mo2 0.0092(4) -0.0015(5) -0.0011(5) 0.0129(4) -0.0020(5) 0.0087(5)
Ho1 0.0080(2) -0.0007(3) -0.0001(3) 0.0101(2) 0.0007(3) 0.0079(2)
Cu1 0.0157(7) -0.0010(7) -0.0009(7) 0.0301(7) -0.0096(7) 0.0189(8)
O1 0.022(1) 0.0066(10) -0.0094(10) 0.0169(10) -0.0035(10) 0.0208(10)
O2 0.0165(10) -0.0014(10) 0.0003(10) 0.0192(10) -0.0009(10) 0.0094(10)
O3 0.0325(10) -0.0013(10) -0.0016(10) 0.0124(10) 0.0005(10) 0.026(1)
O4 0.0081(10) 0.0026(10) 0.0044(10) 0.0112(10) 0.007(1) 0.0352(10)
O5 0.0137(10) 0.0038(10) -0.0024(10) 0.0422(10) -0.0034(10) 0.0049(10)
O6 0.0237(10) 0.0043(10) 0.0025(10) 0.0247(10) -0.0062(10) 0.0079(10)
O7 0.013(1) -0.003(1) 0.0041(10) 0.0254(10) 0.0025(10) 0.0048(10)
O8 0.0198(10) -0.0037(10) 0.0079(10) 0.0176(10) -0.0026(10) 0.0194(10)

loop_
_atom_site_label
_atom_site_type_symbol
_atom_site_symmetry_multiplicity
_atom_site_Wyckoff_symbol
_atom_site_fract_x
_atom_site_fract_y
_atom_site_fract_z
_atom_site_occupancy
_atom_site_attached_hydrogens
_atom_site_calc_flag
Mo1 Mo6+ 8 c 0.2213(1) 0.0023(1) 0.4443(1) 1. 0 d
Mo2 Mo6+ 8 c 0.6050(1) 0.3311(1) 0.8467(1) 1. 0 d
Ho1 Ho3+ 8 c 0.4678(1) 0.223 0.6051 1. 0 d
Cu1 Cu1+ 8 c 0.1826(2) 0.8099(2) 0.3051(2) 1. 0 d
O1 O2- 8 c 0.369(1) 0.093(1) 0.023(1) 1. 0 d
O2 O2- 8 c 0.617(1) 0.101(1) 0.124(1) 1. 0 d
O3 O2- 8 c 0.909(1) 0.008(1) 0.834(1) 1. 0 d
O4 O2- 8 c 0.178(1) 0.108(1) 0.873(1) 1. 0 d
O5 O2- 8 c 0.072(1) 0.210(1) 0.038(1) 1. 0 d
O6 O2- 8 c 0.734(1) 0.776(1) 0.821(1) 1. 0 d
O7 O2- 8 c 0.505(1) 0.756(1) 0.228(1) 1. 0 d
O8 O2- 8 c 0.172(1) 0.889(1) 0.001(1) 1. 0 d

loop_
_atom_type_symbol
_atom_type_oxidation_number
Mo6+ 5.750
Ho3+ 3.000
Cu1+ 1.250
O2- -2.000
